data_2213269
loop_
_publ_author_name
'Zhi-Qiang Zheng'
'Chong-Wu Liu'
'Bin Lin'

_publ_section_title
;
 Poly[bis(\m~3~-3-amino-1,2,4-triazolato)(\m~2~-glutarato)dizinc(II)]
;
_journal_coeditor_code DN2135
_journal_issue 5
_journal_name_full 'Acta Crystallographica Section E'
_journal_page_first m1252
_journal_page_last m1253
_journal_paper_doi 10.1107/S1600536807014882
_journal_volume 63
_journal_year 2007
_chemical_formula_iupac '[Zn2 (C5 H6 O4) (C2 H3 N4)2]'
_chemical_formula_moiety 'C9 H12 N8 O4 Zn2'
_chemical_formula_sum 'C9 H12 N8 O4 Zn2'
_chemical_formula_weight 427.05
_chemical_name_systematic
;
Poly[bis(\m~3~-3-amino-1,2,4-triazolato)(\m~2~glutarato)dizinc]
;
_space_group_IT_number 88
_symmetry_cell_setting tetragonal
_symmetry_space_group_name_Hall '-I 4ad'
_symmetry_space_group_name_H-M 'I 41/a :2'
_atom_sites_solution_hydrogens geom
_atom_sites_solution_primary direct
_atom_sites_solution_secondary difmap
_audit_creation_method SHELXL-97
_cell_angle_alpha 90.00
_cell_angle_beta 90.00
_cell_angle_gamma 90.00
_cell_formula_units_Z 16
_cell_length_a 19.734(3)
_cell_length_b 19.734(3)
_cell_length_c 16.293(5)
_cell_measurement_reflns_used 3602
_cell_measurement_temperature 293(2)
_cell_measurement_theta_max 27.49
_cell_measurement_theta_min 2.62
_cell_volume 6345(2)
_computing_cell_refinement CrystalClear
_computing_data_collection 'CrystalClear (Rigaku, 2004)'
_computing_data_reduction CrystalClear
_computing_molecular_graphics 'ORTEP-3 for Windows (Farrugia, 1997)'
_computing_publication_material SHELXL97
_computing_structure_refinement 'SHELXL97 (Sheldrick, 1997)'
_computing_structure_solution 'SHELXS97 (Sheldrick, 1997)'
_diffrn_ambient_temperature 293(2)
_diffrn_measured_fraction_theta_full 0.982
_diffrn_measured_fraction_theta_max 0.982
_diffrn_measurement_device_type 'Bruker P4'
_diffrn_measurement_method \w
_diffrn_radiation_monochromator graphite
_diffrn_radiation_source 'fine-focus sealed tube'
_diffrn_radiation_type MoK\a
_diffrn_radiation_wavelength 0.71073
_diffrn_reflns_av_R_equivalents 0.0304
_diffrn_reflns_av_sigmaI/netI 0.0163
_diffrn_reflns_limit_h_max 25
_diffrn_reflns_limit_h_min -24
_diffrn_reflns_limit_k_max 24
_diffrn_reflns_limit_k_min -25
_diffrn_reflns_limit_l_max 15
_diffrn_reflns_limit_l_min -21
_diffrn_reflns_number 22369
_diffrn_reflns_theta_full 27.49
_diffrn_reflns_theta_max 27.49
_diffrn_reflns_theta_min 2.62
_diffrn_standards_decay_% 0
_diffrn_standards_interval_count 0
_diffrn_standards_interval_time 0
_diffrn_standards_number 0
_exptl_absorpt_coefficient_mu 3.056
_exptl_absorpt_correction_T_max .728
_exptl_absorpt_correction_T_min .469
_exptl_absorpt_correction_type multi-scan
_exptl_absorpt_process_details '(SADABS; Sheldrick, 1996)'
_exptl_crystal_colour white
_exptl_crystal_density_diffrn 1.788
_exptl_crystal_density_method 'not measured'
_exptl_crystal_description prism
_exptl_crystal_F_000 3424
_exptl_crystal_size_max .30
_exptl_crystal_size_mid .20
_exptl_crystal_size_min .10
_refine_diff_density_max 1.002
_refine_diff_density_min -0.979
_refine_ls_extinction_method none
_refine_ls_goodness_of_fit_ref 1.072
_refine_ls_hydrogen_treatment constr
_refine_ls_matrix_type full
_refine_ls_number_parameters 208
_refine_ls_number_reflns 3646
_refine_ls_number_restraints 0
_refine_ls_restrained_S_all 1.072
_refine_ls_R_factor_gt 0.0353
_refine_ls_shift/su_max 0.002
_refine_ls_shift/su_mean 0.000
_refine_ls_structure_factor_coef Fsqd
_refine_ls_weighting_details 'calc w=1/[\s^2^(Fo^2^)+(0.0509P)^2^+15.8958P] where P=(Fo^2^+2Fc^2^)/3'
_refine_ls_weighting_scheme calc
_refine_ls_wR_factor_gt 0.0901
_refine_ls_wR_factor_ref 0.0912
_reflns_number_gt 3582
_reflns_number_total 3646
_reflns_threshold_expression I>2\s(I)
_cod_data_source_file dn2135.cif
_cod_data_source_block I
_cod_depositor_comments
;
The following automatic conversions were performed:
'_symmetry_cell_setting' value 'Tetragonal' changed to 'tetragonal'
according to '/home/saulius/struct/CIF-dictionaries/cif_core.dic'
dictionary named 'cif_core.dic' version 2.4.1 from 2010-06-29.

Automatic conversion script
Id: cif_fix_enum 1527 2010-12-29 10:47:43Z saulius 

The following automatic conversions were performed:

'_symmetry_cell_setting' value 'Tetragonal' changed to 'tetragonal'
according to /home/saulius/struct/CIF-dictionaries/cif_core.dic
dictionary named 'cif_core.dic' version 2.4.1 from 2010-06-29.

Automatic conversion script
Id: cif_fix_values 1715 2011-07-08 13:25:40Z adriana 
;
_cod_original_sg_symbol_H-M 'I 41/a'
_cod_database_code 2213269
_cod_database_fobs_code 2213269

loop_
_symmetry_equiv_pos_as_xyz
'x, y, z'
'-y+3/4, x+1/4, z+1/4'
'-x+1/2, -y, z+1/2'
'y+3/4, -x+3/4, z+3/4'
'x+1/2, y+1/2, z+1/2'
'-y+5/4, x+3/4, z+3/4'
'-x+1, -y+1/2, z+1'
'y+5/4, -x+5/4, z+5/4'
'-x, -y, -z'
'y-3/4, -x-1/4, -z-1/4'
'x-1/2, y, -z-1/2'
'-y-3/4, x-3/4, -z-3/4'
'-x+1/2, -y+1/2, -z+1/2'
'y-1/4, -x+1/4, -z+1/4'
'x, y+1/2, -z'
'-y-1/4, x-1/4, -z-1/4'

loop_
_atom_site_type_symbol
_atom_site_label
_atom_site_fract_x
_atom_site_fract_y
_atom_site_fract_z
_atom_site_U_iso_or_equiv
_atom_site_adp_type
_atom_site_calc_flag
_atom_site_refinement_flags
_atom_site_occupancy
Zn Zn1 0.415392(14) 0.991745(14) 1.259416(18) 0.02164(10) Uani d . 1
Zn Zn2 0.329556(14) 0.836972(15) 0.706435(18) 0.02316(10) Uani d . 1
O O1 0.31976(14) 0.87114(18) 0.84636(18) 0.0430(8) Uani d . 1
O O2 0.3651(2) 0.77920(16) 0.80041(16) 0.0415(10) Uani d . 1
O O3 0.48508(12) 0.95691(11) 1.10306(15) 0.0432(5) Uani d . 1
O O4 0.41707(12) 0.90867(11) 1.19380(13) 0.0382(5) Uani d . 1
N N1 0.36715(11) 0.95692(11) 1.36055(13) 0.0253(4) Uani d . 1
N N2 0.36589(12) 0.99170(11) 1.43440(14) 0.0275(5) Uani d . 1
N N5 0.49576(11) 1.04150(11) 1.30223(13) 0.0234(4) Uani d . 1
N N7 0.48931(11) 1.07982(12) 1.37362(14) 0.0276(5) Uani d . 1
N N3 0.30543(13) 0.89816(12) 1.45026(14) 0.0273(5) Uani d . 1
N N6 0.58913(11) 1.10347(11) 1.31795(14) 0.0262(4) Uani d . 1
C C1 0.3889(2) 0.80627(19) 0.9391(2) 0.0463(8) Uani d . 1
H H1A 0.3602 0.7757 0.9702 0.056 Uiso calc R 1
H H1B 0.4314 0.7832 0.9289 0.056 Uiso calc R 1
C C2 0.4027(2) 0.86769(18) 0.9903(2) 0.0439(8) Uani d . 1
H H2A 0.4312 0.8987 0.9596 0.053 Uiso calc R 1
H H2B 0.3603 0.8906 1.0020 0.053 Uiso calc R 1
N N8 0.58248(14) 1.02870(15) 1.20274(17) 0.0395(6) Uani d . 1
H H8B 0.5599 0.9984 1.1765 0.047 Uiso calc R 1
H H8C 0.6218 1.0409 1.1855 0.047 Uiso calc R 1
C C4 0.3551(2) 0.8204(2) 0.8576(2) 0.0531(10) Uani d . 1
C C5 0.4369(2) 0.85002(16) 1.0692(2) 0.0460(8) Uani d . 1
H H5A 0.4805 0.8295 1.0571 0.055 Uiso calc R 1
H H5B 0.4097 0.8166 1.0978 0.055 Uiso calc R 1
C C6 0.55625(13) 1.05717(13) 1.27098(16) 0.0235(5) Uani d . 1
C C7 0.44795(15) 0.90999(14) 1.12515(17) 0.0302(6) Uani d . 1
C C8 0.54524(14) 1.11538(15) 1.38001(18) 0.0320(6) Uani d . 1
H H8A 0.5538 1.1455 1.4226 0.038 Uiso calc R 1
N N4 0.32216(19) 0.85213(17) 1.3160(2) 0.0603(10) Uani d . 1
H H4A 0.3408 0.8560 1.2685 0.072 Uiso calc R 1
H H4B 0.2980 0.8170 1.3273 0.072 Uiso calc R 1
C C10 0.32878(15) 0.95545(14) 1.48453(17) 0.0304(6) Uani d . 1
H H10A 0.3195 0.9681 1.5384 0.036 Uiso calc R 1
C C11 0.33069(15) 0.90076(14) 1.37243(17) 0.0296(5) Uani d . 1

loop_
_atom_site_aniso_label
_atom_site_aniso_U_11
_atom_site_aniso_U_22
_atom_site_aniso_U_33
_atom_site_aniso_U_12
_atom_site_aniso_U_13
_atom_site_aniso_U_23
Zn1 0.02041(15) 0.02502(16) 0.01949(16) -0.00068(10) -0.00091(10) 0.00244(10)
Zn2 0.02036(15) 0.02714(16) 0.02199(17) -0.00036(10) -0.00076(10) -0.00485(11)
O1 0.0474(14) 0.0362(12) 0.0449(13) -0.0058(15) -0.0035(12) 0.0020(11)
O2 0.0449(13) 0.0350(11) 0.0428(13) -0.0063(19) -0.0026(15) 0.0005(12)
O3 0.0477(13) 0.0367(12) 0.0452(13) -0.0053(10) -0.0022(10) 0.0000(10)
O4 0.0489(13) 0.0378(11) 0.0279(10) -0.0024(9) 0.0006(9) -0.0066(9)
N1 0.0301(11) 0.0252(10) 0.0205(10) -0.0041(8) 0.0027(8) 0.0008(8)
N2 0.0366(12) 0.0229(10) 0.0230(11) -0.0045(9) 0.0056(9) 0.0001(8)
N5 0.0226(10) 0.0262(10) 0.0215(10) -0.0021(8) 0.0017(8) -0.0044(8)
N7 0.0242(10) 0.0318(11) 0.0268(11) -0.0017(8) 0.0064(9) -0.0087(9)
N3 0.0373(12) 0.0246(11) 0.0230(11) -0.0070(9) 0.0064(9) 0.0013(9)
N6 0.0229(10) 0.0295(11) 0.0261(11) -0.0035(8) 0.0041(8) -0.0073(9)
C1 0.065(2) 0.0491(19) 0.0244(15) -0.0089(16) -0.0143(14) -0.0001(13)
C2 0.055(2) 0.0409(17) 0.0360(16) -0.0101(15) -0.0184(15) 0.0043(13)
N8 0.0371(13) 0.0477(15) 0.0336(14) -0.0149(11) 0.0126(11) -0.0174(11)
C4 0.063(2) 0.067(2) 0.0299(17) -0.040(2) -0.0116(15) 0.0124(16)
C5 0.080(3) 0.0328(15) 0.0256(15) 0.0103(16) -0.0148(15) -0.0047(12)
C6 0.0225(11) 0.0244(12) 0.0234(12) -0.0020(9) 0.0012(9) -0.0023(9)
C7 0.0365(14) 0.0297(13) 0.0245(13) 0.0048(11) -0.0099(11) -0.0023(10)
C8 0.0291(13) 0.0363(14) 0.0305(14) -0.0064(11) 0.0063(11) -0.0110(11)
N4 0.082(2) 0.0572(19) 0.0412(17) -0.0443(17) 0.0291(16) -0.0223(14)
C10 0.0417(16) 0.0260(13) 0.0233(13) -0.0047(11) 0.0066(11) 0.0000(10)
C11 0.0348(14) 0.0285(13) 0.0253(13) -0.0053(11) 0.0073(11) -0.0010(10)

loop_
_atom_type_symbol
_atom_type_description
_atom_type_scat_dispersion_real
_atom_type_scat_dispersion_imag
_atom_type_scat_source
C C 0.0033 0.0016 'International Tables Vol C Tables 4.2.6.8 and 6.1.1.4'
H H 0.0000 0.0000 'International Tables Vol C Tables 4.2.6.8 and 6.1.1.4'
N N 0.0061 0.0033 'International Tables Vol C Tables 4.2.6.8 and 6.1.1.4'
O O 0.0106 0.0060 'International Tables Vol C Tables 4.2.6.8 and 6.1.1.4'
Zn Zn 0.2839 1.4301 'International Tables Vol C Tables 4.2.6.8 and 6.1.1.4'

loop_
_geom_angle_atom_site_label_1
_geom_angle_atom_site_label_2
_geom_angle_atom_site_label_3
_geom_angle_site_symmetry_1
_geom_angle_site_symmetry_3
_geom_angle
O4 Zn1 N5 . . 126.22(9)
O4 Zn1 N3 . 6_554 105.72(10)
N5 Zn1 N3 . 6_554 110.78(10)
O4 Zn1 N1 . . 99.69(9)
N5 Zn1 N1 . . 104.89(9)
N3 Zn1 N1 6_554 . 107.92(10)
N2 Zn2 N7 8_353 8_353 103.22(9)
N2 Zn2 N6 8_353 9_677 112.41(10)
N7 Zn2 N6 8_353 9_677 107.38(9)
N2 Zn2 O2 8_353 . 134.01(13)
N7 Zn2 O2 8_353 . 94.83(11)
N6 Zn2 O2 9_677 . 101.51(12)
N2 Zn2 O1 8_353 . 88.27(10)
N7 Zn2 O1 8_353 . 148.07(10)
N6 Zn2 O1 9_677 . 95.02(9)
O2 Zn2 O1 . . 57.78(13)
N2 Zn2 C4 8_353 . 114.01(13)
N7 Zn2 C4 8_353 . 123.51(13)
N6 Zn2 C4 9_677 . 96.16(10)
O2 Zn2 C4 . . 29.28(14)
O1 Zn2 C4 . . 28.83(13)
C4 O1 Zn2 . . 82.3(2)
C4 O2 Zn2 . . 98.1(3)
C7 O4 Zn1 . . 118.06(19)
C11 N1 N2 . . 106.0(2)
C11 N1 Zn1 . . 130.80(18)
N2 N1 Zn1 . . 123.19(16)
C10 N2 N1 . . 106.3(2)
C10 N2 Zn2 . 6 128.43(19)
N1 N2 Zn2 . 6 125.24(16)
C6 N5 N7 . . 105.9(2)
C6 N5 Zn1 . . 133.88(18)
N7 N5 Zn1 . . 119.17(16)
C8 N7 N5 . . 106.2(2)
C8 N7 Zn2 . 6 125.09(19)
N5 N7 Zn2 . 6 128.60(17)
C10 N3 C11 . . 103.3(2)
C10 N3 Zn1 . 8_354 122.55(19)
C11 N3 Zn1 . 8_354 133.99(19)
C8 N6 C6 . . 103.4(2)
C8 N6 Zn2 . 9_677 123.54(18)
C6 N6 Zn2 . 9_677 131.15(18)
C2 C1 C4 . . 114.9(3)
C2 C1 H1A . . 108.6
C4 C1 H1A . . 108.6
C2 C1 H1B . . 108.6
C4 C1 H1B . . 108.6
H1A C1 H1B . . 107.5
C5 C2 C1 . . 111.9(3)
C5 C2 H2A . . 109.2
C1 C2 H2A . . 109.2
C5 C2 H2B . . 109.2
C1 C2 H2B . . 109.2
H2A C2 H2B . . 107.9
C6 N8 H8B . . 120.0
C6 N8 H8C . . 120.0
H8B N8 H8C . . 120.0
O1 C4 O2 . . 120.4(4)
O1 C4 C1 . . 122.0(4)
O2 C4 C1 . . 117.6(4)
O1 C4 Zn2 . . 68.8(2)
O2 C4 Zn2 . . 52.58(19)
C1 C4 Zn2 . . 164.8(3)
C2 C5 C7 . . 113.7(3)
C2 C5 H5A . . 108.8
C7 C5 H5A . . 108.8
C2 C5 H5B . . 108.8
C7 C5 H5B . . 108.8
H5A C5 H5B . . 107.7
N5 C6 N8 . . 124.1(2)
N5 C6 N6 . . 111.6(2)
N8 C6 N6 . . 124.2(2)
O3 C7 O4 . . 123.7(3)
O3 C7 C5 . . 119.8(3)
O4 C7 C5 . . 116.4(3)
N7 C8 N6 . . 112.7(2)
N7 C8 H8A . . 123.6
N6 C8 H8A . . 123.6
C11 N4 H4A . . 120.0
C11 N4 H4B . . 120.0
H4A N4 H4B . . 120.0
N2 C10 N3 . . 113.1(2)
N2 C10 H10A . . 123.4
N3 C10 H10A . . 123.4
N1 C11 N4 . . 124.3(3)
N1 C11 N3 . . 111.3(2)
N4 C11 N3 . . 124.4(3)

loop_
_geom_bond_atom_site_label_1
_geom_bond_atom_site_label_2
_geom_bond_site_symmetry_2
_geom_bond_distance
Zn1 O4 . 1.958(2)
Zn1 N5 . 1.991(2)
Zn1 N3 6_554 2.020(2)
Zn1 N1 . 2.023(2)
Zn2 N2 8_353 2.000(2)
Zn2 N7 8_353 2.021(2)
Zn2 N6 9_677 2.028(2)
Zn2 O2 . 2.034(3)
Zn2 O1 . 2.385(3)
Zn2 C4 . 2.535(3)
O1 C4 . 1.234(6)
O2 C4 . 1.253(5)
O3 C7 . 1.234(4)
O4 C7 . 1.274(4)
N1 C11 . 1.335(3)
N1 N2 . 1.385(3)
N2 C10 . 1.310(3)
N5 C6 . 1.334(3)
N5 N7 . 1.393(3)
N7 C8 . 1.312(4)
N7 Zn2 6 2.021(2)
N3 C10 . 1.343(4)
N3 C11 . 1.364(4)
N6 C8 . 1.352(3)
N6 C6 . 1.357(3)
C1 C2 . 1.497(5)
C1 C4 . 1.511(5)
C1 H1A . 0.9700
C1 H1B . 0.9700
C2 C5 . 1.493(4)
C2 H2A . 0.9700
C2 H2B . 0.9700
N8 C6 . 1.349(4)
N8 H8B . 0.8600
N8 H8C . 0.8600
C5 C7 . 1.510(4)
C5 H5A . 0.9700
C5 H5B . 0.9700
C8 H8A . 0.9300
N4 C11 . 1.340(4)
N4 H4A . 0.8600
N4 H4B . 0.8600
C10 H10A . 0.9300
